data_2015585
loop_
_publ_author_name
'\"Ozdemir, Nam\?ik'
'Din\,cer, Muharrem'
'Dayan, Osman'
'\,Cetinkaya, Bekir'

_publ_section_title
;Dichloro[(1<i>E</i>,1'<i>E</i>)-1,1'-(pyridine-2,6-diyl)diethanone
 bis(<i>O</i>-methyloxime)-\k^3^<i>N</i>^1^,<i>N</i>^2^,<i>N</i>^6^]cobalt(II)
;
_journal_coeditor_code SQ3032
_journal_issue 9
_journal_name_full 'Acta Crystallographica Section C'
_journal_page_first m398
_journal_page_last m400
_journal_paper_doi 10.1107/S0108270106026916
_journal_volume 62
_journal_year 2006
_chemical_formula_iupac '[Co Cl2 (C11 H15 N3 O2)]'
_chemical_formula_moiety 'C11 H15 Cl2 Co N3 O2'
_chemical_formula_sum 'C11 H15 Cl2 Co N3 O2'
_chemical_formula_weight 351.09
_chemical_name_systematic
;
Dichloro[(1E,1'E)-1,1'-(pyridine-2,6-diyl)diethanone
bis(O-methyl oxime)-\k^3^N^1^,N^2^,N^6^]cobalt(II)
;
_space_group_IT_number 62
_symmetry_cell_setting orthorhombic
_symmetry_space_group_name_Hall '-P 2ac 2n'
_symmetry_space_group_name_H-M 'P n m a'
_atom_sites_solution_hydrogens geom
_atom_sites_solution_primary direct
_atom_sites_solution_secondary difmap
_audit_creation_method SHELXL-97
_cell_angle_alpha 90.00
_cell_angle_beta 90.00
_cell_angle_gamma 90.00
_cell_formula_units_Z 4
_cell_length_a 18.0255(11)
_cell_length_b 7.6426(5)
_cell_length_c 10.7325(8)
_cell_measurement_reflns_used 8301
_cell_measurement_temperature 296
_cell_measurement_theta_max 28.37
_cell_measurement_theta_min 1.90
_cell_volume 1478.53(17)
_computing_cell_refinement X-AREA
_computing_data_collection 'X-AREA (Stoe & Cie, 2002)'
_computing_data_reduction 'X-RED32 (Stoe & Cie, 2002)'
_computing_molecular_graphics 'ORTEP-3 for Windows (Farrugia, 1997) and DIAMOND (Brandenburg, 2006)'
_computing_publication_material 'WinGX (Farrugia, 1999) and PLATON (Spek, 2003)'
_computing_structure_refinement 'SHELXL97 (Sheldrick, 1997)'
_computing_structure_solution 'SHELXS97 (Sheldrick, 1997)'
_diffrn_ambient_temperature 296
_diffrn_detector_area_resol_mean 6.67
_diffrn_measured_fraction_theta_full 1.000
_diffrn_measured_fraction_theta_max 1.000
_diffrn_measurement_device_type 'Stoe IPDS-2'
_diffrn_measurement_method \w
_diffrn_radiation_monochromator 'plane graphite'
_diffrn_radiation_source 'sealed X-ray tube, 12 x 0.4 mm long-fine focus'
_diffrn_radiation_type MoK\a
_diffrn_radiation_wavelength 0.71073
_diffrn_reflns_av_R_equivalents 0.0497
_diffrn_reflns_av_sigmaI/netI 0.0315
_diffrn_reflns_limit_h_max 21
_diffrn_reflns_limit_h_min -21
_diffrn_reflns_limit_k_max 9
_diffrn_reflns_limit_k_min -9
_diffrn_reflns_limit_l_max 12
_diffrn_reflns_limit_l_min -12
_diffrn_reflns_number 9341
_diffrn_reflns_theta_full 25.00
_diffrn_reflns_theta_max 25.00
_diffrn_reflns_theta_min 2.21
_diffrn_standards_decay_% 0
_diffrn_standards_interval_count 0
_diffrn_standards_number 0
_exptl_absorpt_coefficient_mu 1.522
_exptl_absorpt_correction_T_max 0.9255
_exptl_absorpt_correction_T_min 0.5639
_exptl_absorpt_correction_type integration
_exptl_absorpt_process_details '(X-RED32; Stoe & Cie, 2002)'
_exptl_crystal_colour green
_exptl_crystal_density_diffrn 1.577
_exptl_crystal_density_method 'not measured'
_exptl_crystal_description plate
_exptl_crystal_F_000 716
_exptl_crystal_size_max 0.41
_exptl_crystal_size_mid 0.28
_exptl_crystal_size_min 0.05
_refine_diff_density_max 0.202
_refine_diff_density_min -0.338
_refine_ls_extinction_coef 0.0037(7)
_refine_ls_extinction_expression Fc^*^=kFc[1+0.001xFc^2^\l^3^/sin(2\q)]^-1/4^
_refine_ls_extinction_method SHELXL97
_refine_ls_goodness_of_fit_ref 1.000
_refine_ls_hydrogen_treatment constr
_refine_ls_matrix_type full
_refine_ls_number_parameters 117
_refine_ls_number_reflns 1406
_refine_ls_number_restraints 0
_refine_ls_restrained_S_all 1.000
_refine_ls_R_factor_all 0.0322
_refine_ls_R_factor_gt 0.0242
_refine_ls_shift/su_max 0.001
_refine_ls_shift/su_mean 0.000
_refine_ls_structure_factor_coef Fsqd
_refine_ls_weighting_details 'calc w=1/[\s^2^(Fo^2^)+(0.0402P)^2^] where P=(Fo^2^+2Fc^2^)/3'
_refine_ls_weighting_scheme calc
_refine_ls_wR_factor_gt 0.0585
_refine_ls_wR_factor_ref 0.0607
_reflns_number_gt 1161
_reflns_number_total 1406
_reflns_threshold_expression I>2\s(I)
_cod_data_source_file sq3032.cif
_cod_data_source_block I
_cod_database_code 2015585
_cod_database_fobs_code 2015585

loop_
_symmetry_equiv_pos_as_xyz
'x, y, z'
'-x+1/2, -y, z+1/2'
'x+1/2, -y+1/2, -z+1/2'
'-x, y+1/2, -z'
'-x, -y, -z'
'x-1/2, y, -z-1/2'
'-x-1/2, y-1/2, z-1/2'
'x, -y-1/2, z'

loop_
_atom_site_type_symbol
_atom_site_label
_atom_site_fract_x
_atom_site_fract_y
_atom_site_fract_z
_atom_site_U_iso_or_equiv
_atom_site_adp_type
_atom_site_calc_flag
_atom_site_refinement_flags
_atom_site_occupancy
Co Co1 0.391530(17) 0.2500 0.78054(3) 0.04060(14) Uani d S 1
Cl Cl1 0.32820(3) -0.00051(7) 0.76344(5) 0.05836(17) Uani d . 1
O O1 0.41761(11) 0.2500 0.46697(18) 0.0726(7) Uani d S 1
O O2 0.35399(10) 0.2500 1.08285(18) 0.0597(6) Uani d S 1
N N1 0.50325(10) 0.2500 0.81036(18) 0.0376(5) Uani d S 1
N N2 0.40510(10) 0.2500 0.98617(19) 0.0419(5) Uani d S 1
N N3 0.44555(11) 0.2500 0.5878(2) 0.0498(6) Uani d S 1
C C1 0.55050(13) 0.2500 0.7138(2) 0.0438(6) Uani d S 1
C C2 0.62604(16) 0.2500 0.7333(3) 0.0711(11) Uani d S 1
H H2 0.6587 0.2500 0.6661 0.085 Uiso calc SR 1
C C3 0.65238(16) 0.2500 0.8530(3) 0.0882(14) Uani d S 1
H H3 0.7033 0.2500 0.8671 0.106 Uiso calc SR 1
C C4 0.60425(14) 0.2500 0.9528(3) 0.0661(9) Uani d S 1
H H4 0.6218 0.2500 1.0343 0.079 Uiso calc SR 1
C C5 0.52917(14) 0.2500 0.9278(2) 0.0407(6) Uani d S 1
C C6 0.47223(14) 0.2500 1.0267(2) 0.0404(6) Uani d S 1
C C7 0.49283(16) 0.2500 1.1608(3) 0.0594(8) Uani d S 1
H H7A 0.4987 0.3684 1.1891 0.089 Uiso calc PR 0.50
H H7B 0.5386 0.1877 1.1718 0.089 Uiso calc PR 0.50
H H7C 0.4545 0.1939 1.2083 0.089 Uiso calc PR 0.50
C C8 0.51661(13) 0.2500 0.5886(2) 0.0454(6) Uani d S 1
C C9 0.56367(17) 0.2500 0.4740(3) 0.0744(11) Uani d S 1
H H9A 0.5743 0.1316 0.4501 0.112 Uiso calc PR 0.50
H H9B 0.6093 0.3105 0.4906 0.112 Uiso calc PR 0.50
H H9C 0.5377 0.3079 0.4077 0.112 Uiso calc PR 0.50
C C10 0.27934(14) 0.2500 1.0366(3) 0.0671(9) Uani d S 1
H H10A 0.2455 0.2689 1.1044 0.101 Uiso calc PR 0.50
H H10B 0.2688 0.1393 0.9982 0.101 Uiso calc PR 0.50
H H10C 0.2737 0.3418 0.9763 0.101 Uiso calc PR 0.50
C C11 0.33816(17) 0.2500 0.4653(3) 0.0787(11) Uani d S 1
H H11A 0.3202 0.3631 0.4898 0.118 Uiso calc PR 0.50
H H11B 0.3200 0.1631 0.5222 0.118 Uiso calc PR 0.50
H H11C 0.3210 0.2238 0.3826 0.118 Uiso calc PR 0.50

loop_
_atom_site_aniso_label
_atom_site_aniso_U_11
_atom_site_aniso_U_22
_atom_site_aniso_U_33
_atom_site_aniso_U_12
_atom_site_aniso_U_13
_atom_site_aniso_U_23
Co1 0.03020(19) 0.0528(2) 0.0388(2) 0.000 -0.00287(13) 0.000
Cl1 0.0585(3) 0.0569(3) 0.0597(3) -0.0095(2) -0.0052(2) -0.0068(2)
O1 0.0493(11) 0.139(2) 0.0295(11) 0.000 -0.0041(8) 0.000
O2 0.0423(10) 0.1003(18) 0.0367(11) 0.000 0.0102(8) 0.000
N1 0.0334(10) 0.0491(13) 0.0304(11) 0.000 -0.0009(8) 0.000
N2 0.0366(11) 0.0573(14) 0.0317(11) 0.000 0.0061(8) 0.000
N3 0.0421(12) 0.0791(18) 0.0281(11) 0.000 -0.0022(9) 0.000
C1 0.0350(12) 0.0584(17) 0.0379(14) 0.000 0.0053(11) 0.000
C2 0.0340(13) 0.131(3) 0.0482(18) 0.000 0.0059(12) 0.000
C3 0.0308(13) 0.174(4) 0.060(2) 0.000 -0.0055(14) 0.000
C4 0.0384(15) 0.114(3) 0.0461(17) 0.000 -0.0103(12) 0.000
C5 0.0370(12) 0.0517(17) 0.0334(13) 0.000 -0.0003(10) 0.000
C6 0.0403(12) 0.0490(16) 0.0318(13) 0.000 -0.0008(10) 0.000
C7 0.0559(16) 0.089(2) 0.0332(15) 0.000 -0.0030(12) 0.000
C8 0.0392(13) 0.0635(19) 0.0336(14) 0.000 0.0054(10) 0.000
C9 0.0521(17) 0.135(3) 0.0359(17) 0.000 0.0127(13) 0.000
C10 0.0400(15) 0.103(3) 0.058(2) 0.000 0.0154(13) 0.000
C11 0.0472(16) 0.136(3) 0.0524(19) 0.000 -0.0128(14) 0.000

loop_
_atom_type_symbol
_atom_type_description
_atom_type_scat_dispersion_real
_atom_type_scat_dispersion_imag
_atom_type_scat_source
C C 0.0033 0.0016 'International Tables Vol C Tables 4.2.6.8 and 6.1.1.4'
H H 0.0000 0.0000 'International Tables Vol C Tables 4.2.6.8 and 6.1.1.4'
Cl Cl 0.1484 0.1585 'International Tables Vol C Tables 4.2.6.8 and 6.1.1.4'
Co Co 0.3494 0.9721 'International Tables Vol C Tables 4.2.6.8 and 6.1.1.4'
N N 0.0061 0.0033 'International Tables Vol C Tables 4.2.6.8 and 6.1.1.4'
O O 0.0106 0.0060 'International Tables Vol C Tables 4.2.6.8 and 6.1.1.4'

loop_
_geom_angle_atom_site_label_1
_geom_angle_atom_site_label_2
_geom_angle_atom_site_label_3
_geom_angle_site_symmetry_1
_geom_angle_site_symmetry_3
_geom_angle
_geom_angle_publ_flag
N1 Co1 N2 . . 74.64(7) yes
N1 Co1 Cl1 . . 121.129(15) yes
N2 Co1 Cl1 . . 97.92(3) yes
N1 Co1 Cl1 . 8_565 121.129(15) ?
N2 Co1 Cl1 . 8_565 97.92(3) ?
Cl1 Co1 Cl1 . 8_565 117.74(3) yes
N1 Co1 N3 . . 73.82(8) yes
N2 Co1 N3 . . 148.46(7) yes
Cl1 Co1 N3 . . 98.23(3) yes
Cl1 Co1 N3 8_565 . 98.23(3) ?
N3 O1 C11 . . 112.0(2) ?
N2 O2 C10 . . 111.4(2) ?
C1 N1 C5 . . 120.3(2) ?
C1 N1 Co1 . . 120.37(16) ?
C5 N1 Co1 . . 119.37(16) ?
C6 N2 O2 . . 111.8(2) ?
C6 N2 Co1 . . 116.11(16) ?
O2 N2 Co1 . . 132.07(14) ?
C8 N3 O1 . . 111.6(2) ?
C8 N3 Co1 . . 114.84(17) ?
O1 N3 Co1 . . 133.56(15) ?
N1 C1 C2 . . 120.7(2) ?
N1 C1 C8 . . 116.2(2) ?
C2 C1 C8 . . 123.2(2) ?
C3 C2 C1 . . 119.0(3) ?
C3 C2 H2 . . 120.5 ?
C1 C2 H2 . . 120.5 ?
C2 C3 C4 . . 120.7(3) ?
C2 C3 H3 . . 119.6 ?
C4 C3 H3 . . 119.6 ?
C3 C4 C5 . . 117.8(3) ?
C3 C4 H4 . . 121.1 ?
C5 C4 H4 . . 121.1 ?
N1 C5 C4 . . 121.5(2) ?
N1 C5 C6 . . 115.6(2) ?
C4 C5 C6 . . 122.9(2) ?
N2 C6 C5 . . 114.3(2) yes
N2 C6 C7 . . 124.2(2) ?
C5 C6 C7 . . 121.5(2) ?
C6 C7 H7A . . 109.5 ?
C6 C7 H7B . . 109.5 ?
H7A C7 H7B . . 109.5 ?
C6 C7 H7C . . 109.5 ?
H7A C7 H7C . . 109.5 ?
H7B C7 H7C . . 109.5 ?
N3 C8 C1 . . 114.8(2) yes
N3 C8 C9 . . 124.2(2) ?
C1 C8 C9 . . 120.9(2) ?
C8 C9 H9A . . 109.5 ?
C8 C9 H9B . . 109.5 ?
H9A C9 H9B . . 109.5 ?
C8 C9 H9C . . 109.5 ?
H9A C9 H9C . . 109.5 ?
H9B C9 H9C . . 109.5 ?
O2 C10 H10A . . 109.5 ?
O2 C10 H10B . . 109.5 ?
H10A C10 H10B . . 109.5 ?
O2 C10 H10C . . 109.5 ?
H10A C10 H10C . . 109.5 ?
H10B C10 H10C . . 109.5 ?
O1 C11 H11A . . 109.5 ?
O1 C11 H11B . . 109.5 ?
H11A C11 H11B . . 109.5 ?
O1 C11 H11C . . 109.5 ?
H11A C11 H11C . . 109.5 ?
H11B C11 H11C . . 109.5 ?

loop_
_geom_bond_atom_site_label_1
_geom_bond_atom_site_label_2
_geom_bond_site_symmetry_2
_geom_bond_distance
_geom_bond_publ_flag
Co1 N1 . 2.0390(19) yes
Co1 N2 . 2.220(2) yes
Co1 Cl1 . 2.2366(5) yes
Co1 Cl1 8_565 2.2366(5) ?
Co1 N3 . 2.286(2) yes
O1 N3 . 1.391(3) yes
O1 C11 . 1.432(3) ?
O2 N2 . 1.388(3) yes
O2 C10 . 1.434(3) ?
N1 C1 . 1.342(3) ?
N1 C5 . 1.345(3) ?
N2 C6 . 1.286(3) yes
N3 C8 . 1.281(3) yes
C1 C2 . 1.378(4) ?
C1 C8 . 1.476(4) ?
C2 C3 . 1.370(5) ?
C2 H2 . 0.9300 ?
C3 C4 . 1.378(5) ?
C3 H3 . 0.9300 ?
C4 C5 . 1.380(4) ?
C4 H4 . 0.9300 ?
C5 C6 . 1.476(4) ?
C6 C7 . 1.487(4) ?
C7 H7A . 0.9600 ?
C7 H7B . 0.9600 ?
C7 H7C . 0.9600 ?
C8 C9 . 1.494(4) ?
C9 H9A . 0.9600 ?
C9 H9B . 0.9600 ?
C9 H9C . 0.9600 ?
C10 H10A . 0.9600 ?
C10 H10B . 0.9600 ?
C10 H10C . 0.9600 ?
C11 H11A . 0.9600 ?
C11 H11B . 0.9600 ?
C11 H11C . 0.9600 ?

loop_
_geom_hbond_atom_site_label_D
_geom_hbond_atom_site_label_H
_geom_hbond_atom_site_label_A
_geom_hbond_site_symmetry_A
_geom_hbond_distance_DH
_geom_hbond_distance_HA
_geom_hbond_distance_DA
_geom_hbond_angle_DHA
C10 H10C Cl1 8_565 0.96 2.77 3.611(3) 147.1
C10 H10A Cl1 7_666 0.96 2.79 3.650(3) 149.4

loop_
_geom_torsion_atom_site_label_1
_geom_torsion_atom_site_label_2
_geom_torsion_atom_site_label_3
_geom_torsion_atom_site_label_4
_geom_torsion_site_symmetry_1
_geom_torsion
N2 Co1 N1 C1 . 180.0
Cl1 Co1 N1 C1 . 89.94(4)
Cl1 Co1 N1 C1 8_565 -89.94(4)
N3 Co1 N1 C1 . 0.0
N2 Co1 N1 C5 . 0.0
Cl1 Co1 N1 C5 . -90.06(4)
Cl1 Co1 N1 C5 8_565 90.06(4)
N3 Co1 N1 C5 . 180.0
C10 O2 N2 C6 . 180.0
C10 O2 N2 Co1 . 0.0
N1 Co1 N2 C6 . 0.0
Cl1 Co1 N2 C6 . 120.204(17)
Cl1 Co1 N2 C6 8_565 -120.204(17)
N3 Co1 N2 C6 . 0.0
N1 Co1 N2 O2 . 180.0
Cl1 Co1 N2 O2 . -59.796(17)
Cl1 Co1 N2 O2 8_565 59.796(17)
N3 Co1 N2 O2 . 180.0
C11 O1 N3 C8 . 180.0
C11 O1 N3 Co1 . 0.0
N1 Co1 N3 C8 . 0.0
N2 Co1 N3 C8 . 0.0
Cl1 Co1 N3 C8 . -120.127(17)
Cl1 Co1 N3 C8 8_565 120.127(17)
N1 Co1 N3 O1 . 180.0
N2 Co1 N3 O1 . 180.0
Cl1 Co1 N3 O1 . 59.873(17)
Cl1 Co1 N3 O1 8_565 -59.873(17)
C5 N1 C1 C2 . 0.0
Co1 N1 C1 C2 . 180.0
C5 N1 C1 C8 . 180.0
Co1 N1 C1 C8 . 0.0
N1 C1 C2 C3 . 0.0
C8 C1 C2 C3 . 180.0
C1 C2 C3 C4 . 0.0
C2 C3 C4 C5 . 0.0
C1 N1 C5 C4 . 0.0
Co1 N1 C5 C4 . 180.0
C1 N1 C5 C6 . 180.0
Co1 N1 C5 C6 . 0.0
C3 C4 C5 N1 . 0.0
C3 C4 C5 C6 . 180.0
O2 N2 C6 C5 . 180.0
Co1 N2 C6 C5 . 0.0
O2 N2 C6 C7 . 0.0
Co1 N2 C6 C7 . 180.0
N1 C5 C6 N2 . 0.0
C4 C5 C6 N2 . 180.0
N1 C5 C6 C7 . 180.0
C4 C5 C6 C7 . 0.0
O1 N3 C8 C1 . 180.0
Co1 N3 C8 C1 . 0.0
O1 N3 C8 C9 . 0.0
Co1 N3 C8 C9 . 180.0
N1 C1 C8 N3 . 0.0
C2 C1 C8 N3 . 180.0
N1 C1 C8 C9 . 180.0
C2 C1 C8 C9 . 0.0
